data_4119011
loop_
_publ_author_name
'Mi Jung Kim'
'Te-ik Sohn'
'Deukjoon Kim'
'Robert S. Paton'

_publ_section_title
;
 Concise Substrate-Controlled Asymmetric Total Syntheses of Dioxabicyclic
 Marine Natural Products with 2,10-Dioxabicyclo-[7.3.0]dodecene and
 2,9-Dioxabicyclo[6.3.0]undecene Skeletons
;
_journal_name_full 'Journal of the American Chemical Society'
_journal_page_first 20178
_journal_page_last 20188
_journal_paper_doi 10.1021/ja310249u
_journal_volume 134
_journal_year 2012
_chemical_formula_sum 'C15 H20 Br2 O2'
_chemical_formula_weight 392.13
_chemical_name_systematic
; 
 ? 
;
_space_group_IT_number 4
_symmetry_cell_setting monoclinic
_symmetry_space_group_name_Hall 'P 2yb'
_symmetry_space_group_name_H-M 'P 1 21 1'
_atom_sites_solution_hydrogens geom
_atom_sites_solution_primary direct
_atom_sites_solution_secondary difmap
_audit_creation_method SHELXL-97
_cell_angle_alpha 90.00
_cell_angle_beta 104.071(1)
_cell_angle_gamma 90.00
_cell_formula_units_Z 2
_cell_length_a 5.1865(1)
_cell_length_b 20.1756(3)
_cell_length_c 7.4953(1)
_cell_measurement_reflns_used 6209
_cell_measurement_temperature 100(1)
_cell_measurement_theta_max 28.32
_cell_measurement_theta_min 2.80
_cell_volume 760.78(2)
_computing_cell_refinement 'Bruker SAINT'
_computing_data_collection 'Bruker APEX2'
_computing_data_reduction 'Bruker SAINT'
_computing_molecular_graphics 'Bruker SHELXTL'
_computing_publication_material 'Bruker SHELXTL'
_computing_structure_refinement 'SHELXL-97 (Sheldrick, 2008)'
_computing_structure_solution 'SHELXS-97 (Sheldrick, 2008)'
_diffrn_ambient_temperature 100(1)
_diffrn_measured_fraction_theta_full 0.996
_diffrn_measured_fraction_theta_max 0.996
_diffrn_measurement_device_type 'Bruker APEX-II CCD'
_diffrn_measurement_method '\f and \w scans'
_diffrn_radiation_monochromator graphite
_diffrn_radiation_source 'fine-focus sealed tube'
_diffrn_radiation_type MoK\a
_diffrn_radiation_wavelength 0.71073
_diffrn_reflns_av_R_equivalents 0.0283
_diffrn_reflns_av_sigmaI/netI 0.0460
_diffrn_reflns_limit_h_max 6
_diffrn_reflns_limit_h_min -5
_diffrn_reflns_limit_k_max 22
_diffrn_reflns_limit_k_min -26
_diffrn_reflns_limit_l_max 9
_diffrn_reflns_limit_l_min -9
_diffrn_reflns_number 7121
_diffrn_reflns_theta_full 28.33
_diffrn_reflns_theta_max 28.33
_diffrn_reflns_theta_min 2.02
_exptl_absorpt_coefficient_mu 5.323
_exptl_absorpt_correction_T_max 0.5228
_exptl_absorpt_correction_T_min 0.2981
_exptl_absorpt_correction_type multi-scan
_exptl_absorpt_process_details 'Bruker SADABS'
_exptl_crystal_colour silver
_exptl_crystal_density_diffrn 1.712
_exptl_crystal_density_meas ?
_exptl_crystal_description block
_exptl_crystal_F_000 392
_exptl_crystal_size_max 0.30
_exptl_crystal_size_mid 0.25
_exptl_crystal_size_min 0.14
_refine_diff_density_max 0.377
_refine_diff_density_min -0.367
_refine_diff_density_rms 0.066
_refine_ls_abs_structure_details 'Flack H D (1983), Acta Cryst. A39, 876-881'
_refine_ls_abs_structure_Flack 0.043(7)
_refine_ls_extinction_method none
_refine_ls_goodness_of_fit_ref 0.939
_refine_ls_hydrogen_treatment refxyz
_refine_ls_matrix_type full
_refine_ls_number_parameters 172
_refine_ls_number_reflns 3355
_refine_ls_number_restraints 1
_refine_ls_restrained_S_all 0.939
_refine_ls_R_factor_all 0.0201
_refine_ls_R_factor_gt 0.0194
_refine_ls_shift/su_max 0.001
_refine_ls_shift/su_mean 0.000
_refine_ls_structure_factor_coef Fsqd
_refine_ls_weighting_details 'calc w=1/[\s^2^(Fo^2^)+(0.0000P)^2^+0.0000P] where P=(Fo^2^+2Fc^2^)/3'
_refine_ls_weighting_scheme calc
_refine_ls_wR_factor_gt 0.0447
_refine_ls_wR_factor_ref 0.0448
_reflns_number_gt 3258
_reflns_number_total 3355
_reflns_threshold_expression >2sigma(I)
_cod_data_source_file ja310249u_si_006.cif
_cod_data_source_block 20120125lt_0m
_cod_depositor_comments
;
The following automatic conversions were performed:

'_exptl_crystal_density_meas' value 'none' was changed to '?' - the
value is perceived as not measured.

Automatic conversion script
Id: cif_fix_values 3008 2015-01-20 13:52:24Z robertas 
;
_cod_database_code 4119011

loop_
_symmetry_equiv_pos_as_xyz
'x, y, z'
'-x, y+1/2, -z'

loop_
_atom_site_label
_atom_site_type_symbol
_atom_site_fract_x
_atom_site_fract_y
_atom_site_fract_z
_atom_site_U_iso_or_equiv
_atom_site_adp_type
_atom_site_occupancy
_atom_site_symmetry_multiplicity
_atom_site_calc_flag
_atom_site_refinement_flags
Br1 Br 0.33338(4) 0.139321(10) 0.81160(3) 0.01693(6) Uani 1 1 d .
Br2 Br -0.69610(4) -0.277971(12) 0.48645(3) 0.01577(6) Uani 1 1 d .
O1 O 0.0070(3) 0.01625(8) 0.6387(2) 0.0161(4) Uani 1 1 d .
O2 O -0.2276(3) -0.11577(8) 0.6719(2) 0.0111(3) Uani 1 1 d .
C1 C 0.1402(6) 0.09921(13) 1.2603(3) 0.0216(5) Uani 1 1 d .
H1 H 0.1657 0.1017 1.3900 0.026 Uiso 1 1 calc R
C2 C 0.1086(5) 0.09616(12) 1.0999(3) 0.0156(5) Uani 1 1 d .
C3 C 0.0589(4) 0.09020(11) 0.8997(3) 0.0122(5) Uani 1 1 d .
H3A H -0.1178 0.1106 0.8434 0.015 Uiso 1 1 calc R
C4 C 0.0537(5) 0.01831(11) 0.8348(3) 0.0130(5) Uani 1 1 d .
H4A H 0.2280 -0.0032 0.8915 0.016 Uiso 1 1 calc R
C5 C -0.1722(5) -0.02126(12) 0.8853(3) 0.0143(5) Uani 1 1 d .
H5A H -0.0997 -0.0563 0.9763 0.017 Uiso 1 1 calc R
H5B H -0.2879 0.0083 0.9373 0.017 Uiso 1 1 calc R
C6 C -0.3272(5) -0.05184(12) 0.7028(3) 0.0130(5) Uani 1 1 d .
H6A H -0.5221 -0.0534 0.6959 0.016 Uiso 1 1 calc R
C7 C -0.2657(5) -0.00307(12) 0.5646(3) 0.0139(5) Uani 1 1 d .
H7A H -0.3827 0.0367 0.5578 0.017 Uiso 1 1 calc R
C8 C -0.2906(5) -0.03034(12) 0.3702(3) 0.0162(5) Uani 1 1 d .
H8A H -0.2717 0.0064 0.2867 0.019 Uiso 1 1 calc R
H8B H -0.1461 -0.0626 0.3721 0.019 Uiso 1 1 calc R
C9 C -0.5544(5) -0.06356(13) 0.2997(3) 0.0159(5) Uani 1 1 d .
H9A H -0.7042 -0.0355 0.2583 0.019 Uiso 1 1 calc R
C10 C -0.5986(5) -0.12875(12) 0.2895(3) 0.0157(5) Uani 1 1 d .
H10A H -0.7774 -0.1429 0.2449 0.019 Uiso 1 1 calc R
C11 C -0.3913(5) -0.18166(12) 0.3423(3) 0.0141(5) Uani 1 1 d .
H11A H -0.2146 -0.1615 0.3512 0.017 Uiso 1 1 calc R
H11B H -0.4206 -0.2151 0.2428 0.017 Uiso 1 1 calc R
C12 C -0.3871(5) -0.21680(12) 0.5230(3) 0.0133(5) Uani 1 1 d .
H12A H -0.2198 -0.2433 0.5604 0.016 Uiso 1 1 calc R
C13 C -0.4034(5) -0.16995(12) 0.6801(3) 0.0113(5) Uani 1 1 d .
H13A H -0.5890 -0.1525 0.6580 0.014 Uiso 1 1 calc R
C14 C -0.3280(5) -0.20203(13) 0.8706(3) 0.0167(5) Uani 1 1 d .
H14A H -0.3612 -0.1700 0.9624 0.020 Uiso 1 1 calc R
H14B H -0.4439 -0.2409 0.8715 0.020 Uiso 1 1 calc R
C15 C -0.0378(5) -0.22423(13) 0.9274(3) 0.0205(5) Uani 1 1 d .
H15A H -0.0015 -0.2442 1.0502 0.031 Uiso 1 1 calc R
H15B H 0.0785 -0.1858 0.9294 0.031 Uiso 1 1 calc R
H15C H -0.0044 -0.2569 0.8390 0.031 Uiso 1 1 calc R

loop_
_atom_site_aniso_label
_atom_site_aniso_U_11
_atom_site_aniso_U_22
_atom_site_aniso_U_33
_atom_site_aniso_U_23
_atom_site_aniso_U_13
_atom_site_aniso_U_12
Br1 0.01643(12) 0.01260(11) 0.02419(12) -0.00041(10) 0.00962(9) -0.00199(9)
Br2 0.01587(11) 0.01454(11) 0.01798(11) -0.00401(9) 0.00618(8) -0.00433(10)
O1 0.0189(9) 0.0208(10) 0.0098(8) -0.0027(6) 0.0058(6) -0.0079(7)
O2 0.0103(8) 0.0100(8) 0.0140(8) 0.0001(6) 0.0047(6) -0.0002(6)
C1 0.0287(15) 0.0152(13) 0.0213(13) -0.0026(10) 0.0069(11) -0.0003(11)
C2 0.0160(12) 0.0094(11) 0.0221(12) -0.0007(9) 0.0058(10) -0.0016(9)
C3 0.0089(11) 0.0129(12) 0.0154(11) 0.0011(9) 0.0041(9) -0.0004(9)
C4 0.0138(11) 0.0130(12) 0.0117(10) 0.0006(8) 0.0022(9) -0.0007(9)
C5 0.0187(12) 0.0158(12) 0.0100(10) -0.0023(9) 0.0065(9) -0.0042(10)
C6 0.0143(12) 0.0127(12) 0.0124(11) -0.0020(8) 0.0042(9) -0.0012(9)
C7 0.0157(12) 0.0125(12) 0.0133(10) -0.0008(9) 0.0032(9) -0.0029(9)
C8 0.0255(13) 0.0144(12) 0.0101(11) 0.0000(9) 0.0070(9) -0.0035(10)
C9 0.0208(13) 0.0180(12) 0.0079(10) 0.0001(9) 0.0015(9) 0.0030(10)
C10 0.0186(12) 0.0206(13) 0.0067(10) -0.0005(9) 0.0004(9) -0.0006(10)
C11 0.0198(12) 0.0129(12) 0.0114(10) -0.0036(8) 0.0072(9) -0.0025(9)
C12 0.0102(10) 0.0122(11) 0.0180(11) 0.0003(9) 0.0043(9) -0.0024(9)
C13 0.0114(11) 0.0103(11) 0.0127(11) -0.0004(8) 0.0040(9) -0.0020(9)
C14 0.0219(12) 0.0163(12) 0.0118(11) 0.0016(9) 0.0041(9) -0.0059(10)
C15 0.0262(14) 0.0185(13) 0.0146(11) 0.0013(9) 0.0005(10) 0.0008(11)

loop_
_atom_type_symbol
_atom_type_description
_atom_type_scat_dispersion_real
_atom_type_scat_dispersion_imag
_atom_type_scat_source
C C 0.0033 0.0016 'International Tables Vol C Tables 4.2.6.8 and 6.1.1.4'
H H 0.0000 0.0000 'International Tables Vol C Tables 4.2.6.8 and 6.1.1.4'
O O 0.0106 0.0060 'International Tables Vol C Tables 4.2.6.8 and 6.1.1.4'
Br Br -0.2901 2.4595 'International Tables Vol C Tables 4.2.6.8 and 6.1.1.4'

loop_
_geom_angle_atom_site_label_1
_geom_angle_atom_site_label_2
_geom_angle_atom_site_label_3
_geom_angle
C4 O1 C7 107.95(17)
C6 O2 C13 114.97(17)
C2 C1 H1 180.0
C1 C2 C3 177.3(3)
C2 C3 C4 112.92(19)
C2 C3 Br1 109.87(16)
C4 C3 Br1 109.15(15)
C2 C3 H3A 108.3
C4 C3 H3A 108.3
Br1 C3 H3A 108.3
O1 C4 C3 109.89(18)
O1 C4 C5 106.79(18)
C3 C4 C5 111.69(19)
O1 C4 H4A 109.5
C3 C4 H4A 109.5
C5 C4 H4A 109.5
C6 C5 C4 104.72(18)
C6 C5 H5A 110.8
C4 C5 H5A 110.8
C6 C5 H5B 110.8
C4 C5 H5B 110.8
H5A C5 H5B 108.9
O2 C6 C7 109.27(18)
O2 C6 C5 112.03(18)
C7 C6 C5 101.28(18)
O2 C6 H6A 111.3
C7 C6 H6A 111.3
C5 C6 H6A 111.3
O1 C7 C6 105.19(18)
O1 C7 C8 108.11(18)
C6 C7 C8 115.65(19)
O1 C7 H7A 109.2
C6 C7 H7A 109.2
C8 C7 H7A 109.2
C9 C8 C7 110.76(18)
C9 C8 H8A 109.5
C7 C8 H8A 109.5
C9 C8 H8B 109.5
C7 C8 H8B 109.5
H8A C8 H8B 108.1
C10 C9 C8 126.2(2)
C10 C9 H9A 116.9
C8 C9 H9A 116.9
C9 C10 C11 125.8(2)
C9 C10 H10A 117.1
C11 C10 H10A 117.1
C10 C11 C12 114.8(2)
C10 C11 H11A 108.6
C12 C11 H11A 108.6
C10 C11 H11B 108.6
C12 C11 H11B 108.6
H11A C11 H11B 107.5
C11 C12 C13 113.9(2)
C11 C12 Br2 109.24(15)
C13 C12 Br2 107.23(15)
C11 C12 H12A 108.8
C13 C12 H12A 108.8
Br2 C12 H12A 108.8
O2 C13 C12 106.45(18)
O2 C13 C14 109.99(17)
C12 C13 C14 114.1(2)
O2 C13 H13A 108.7
C12 C13 H13A 108.7
C14 C13 H13A 108.7
C15 C14 C13 113.3(2)
C15 C14 H14A 108.9
C13 C14 H14A 108.9
C15 C14 H14B 108.9
C13 C14 H14B 108.9
H14A C14 H14B 107.7
C14 C15 H15A 109.5
C14 C15 H15B 109.5
H15A C15 H15B 109.5
C14 C15 H15C 109.5
H15A C15 H15C 109.5
H15B C15 H15C 109.5

loop_
_geom_bond_atom_site_label_1
_geom_bond_atom_site_label_2
_geom_bond_distance
Br1 C3 1.975(2)
Br2 C12 1.988(2)
O1 C4 1.431(3)
O1 C7 1.442(3)
O2 C6 1.429(3)
O2 C13 1.434(3)
C1 C2 1.175(3)
C1 H1 0.9500
C2 C3 1.464(3)
C3 C4 1.528(3)
C3 H3A 1.0000
C4 C5 1.539(3)
C4 H4A 1.0000
C5 C6 1.537(3)
C5 H5A 0.9900
C5 H5B 0.9900
C6 C7 1.518(3)
C6 H6A 1.0000
C7 C8 1.533(3)
C7 H7A 1.0000
C8 C9 1.500(3)
C8 H8A 0.9900
C8 H8B 0.9900
C9 C10 1.334(4)
C9 H9A 0.9500
C10 C11 1.498(3)
C10 H10A 0.9500
C11 C12 1.524(3)
C11 H11A 0.9900
C11 H11B 0.9900
C12 C13 1.529(3)
C12 H12A 1.0000
C13 C14 1.529(3)
C13 H13A 1.0000
C14 C15 1.528(3)
C14 H14A 0.9900
C14 H14B 0.9900
C15 H15A 0.9800
C15 H15B 0.9800
C15 H15C 0.9800

loop_
_geom_torsion_atom_site_label_1
_geom_torsion_atom_site_label_2
_geom_torsion_atom_site_label_3
_geom_torsion_atom_site_label_4
_geom_torsion
C1 C2 C3 C4 -53(6)
C1 C2 C3 Br1 -175(100)
C7 O1 C4 C3 -103.8(2)
C7 O1 C4 C5 17.5(2)
C2 C3 C4 O1 -179.43(19)
Br1 C3 C4 O1 -56.9(2)
C2 C3 C4 C5 62.2(2)
Br1 C3 C4 C5 -175.25(15)
O1 C4 C5 C6 6.4(2)
C3 C4 C5 C6 126.56(19)
C13 O2 C6 C7 -136.98(18)
C13 O2 C6 C5 111.6(2)
C4 C5 C6 O2 90.4(2)
C4 C5 C6 C7 -26.0(2)
C4 O1 C7 C6 -35.0(2)
C4 O1 C7 C8 -159.13(19)
O2 C6 C7 O1 -81.2(2)
C5 C6 C7 O1 37.2(2)
O2 C6 C7 C8 38.0(3)
C5 C6 C7 C8 156.4(2)
O1 C7 C8 C9 168.8(2)
C6 C7 C8 C9 51.2(3)
C7 C8 C9 C10 -103.2(3)
C8 C9 C10 C11 -1.7(4)
C9 C10 C11 C12 105.5(3)
C10 C11 C12 C13 -45.8(3)
C10 C11 C12 Br2 74.1(2)
C6 O2 C13 C12 138.73(18)
C6 O2 C13 C14 -97.2(2)
C11 C12 C13 O2 -43.5(2)
Br2 C12 C13 O2 -164.50(13)
C11 C12 C13 C14 -165.0(2)
Br2 C12 C13 C14 74.0(2)
O2 C13 C14 C15 -55.2(3)
C12 C13 C14 C15 64.3(3)
